data_1577200
loop_
_publ_author_name
'Yakubenko, Artyom'
'Garc\'ia-Romero, \'Alvaro'
'Urwin, Stephanie'
'Fernandez, Israel'
'Goicoechea, Jose M.'

_publ_section_title
;
 Cyaphide Generation at an Aluminium(I) Center: A Useful Precursor for
 Phosphorus-Containing Heterocycles
;
_journal_name_full 'Chemical Science'
_journal_paper_doi 10.1039/D6SC03023H
_journal_year 2026
_chemical_formula_moiety 'C42 H71 Al N5 O P Si2, C6 H14'
_chemical_formula_sum 'C48 H85 Al N5 O P Si2'
_chemical_formula_weight 862.33
_chemical_name_systematic
;
 [{N(Dipp)}2(CMe)2CH]Al[OSi(iPr)3][CPN3TMS]*solvent
;
_space_group_crystal_system monoclinic
_space_group_IT_number 14
_space_group_name_Hall '-P 2ybc'
_space_group_name_H-M_alt 'P 1 21/c 1'
_atom_sites_solution_hydrogens geom
_audit_creation_method SHELXL-2019/3
_audit_update_record
;
2026-02-16 deposited with the CCDC.	2026-05-05 downloaded from the CCDC.
;
_cell_angle_alpha 90
_cell_angle_beta 106.040(2)
_cell_angle_gamma 90
_cell_formula_units_Z 4
_cell_length_a 14.9852(8)
_cell_length_b 16.4874(8)
_cell_length_c 22.1867(9)
_cell_measurement_reflns_used 9970
_cell_measurement_temperature 153(2)
_cell_measurement_theta_max 28.26
_cell_measurement_theta_min 2.47
_cell_volume 5268.2(4)
_computing_cell_refinement 'Bruker SAINT'
_computing_data_collection 'Bruker APEX2'
_computing_data_reduction 'Bruker SAINT'
_computing_molecular_graphics
;
C. B. H\"ubschle, G. M. Sheldrick, B. Dittrich:
ShelXle: a Qt graphical user interface for SHELXL.
J. Appl. Cryst., 44, (2011) 1281-1284.
;
_computing_publication_material 'APEX6 v2024.9-0 (Bruker AXS, 2024)'
_computing_structure_refinement 'SHELXL-2019/2 (Sheldrick, 2019)'
_computing_structure_solution 'SHELXS-97 (Sheldrick 2008)'
_diffrn_ambient_temperature 153(2)
_diffrn_detector 'Photon III'
_diffrn_detector_area_resol_mean 7.3910
_diffrn_detector_type CMOS
_diffrn_measured_fraction_theta_full 0.999
_diffrn_measured_fraction_theta_max 0.998
_diffrn_measurement_device 'four-circle diffractometer'
_diffrn_measurement_device_type 'Bruker D8 VENTURE'
_diffrn_measurement_method '\w and \f scans'
_diffrn_radiation_monochromator 'multilayer mirror'
_diffrn_radiation_type MoK\a
_diffrn_radiation_wavelength 0.71073
_diffrn_reflns_av_R_equivalents 0.0955
_diffrn_reflns_av_unetI/netI 0.0422
_diffrn_reflns_Laue_measured_fraction_full 0.999
_diffrn_reflns_Laue_measured_fraction_max 0.998
_diffrn_reflns_limit_h_max 19
_diffrn_reflns_limit_h_min -19
_diffrn_reflns_limit_k_max 21
_diffrn_reflns_limit_k_min -22
_diffrn_reflns_limit_l_max 29
_diffrn_reflns_limit_l_min -28
_diffrn_reflns_number 193875
_diffrn_reflns_point_group_measured_fraction_full 0.999
_diffrn_reflns_point_group_measured_fraction_max 0.998
_diffrn_reflns_theta_full 25.242
_diffrn_reflns_theta_max 28.315
_diffrn_reflns_theta_min 1.878
_diffrn_source_type 'Incoatec I\mS Diamond'
_exptl_absorpt_coefficient_mu 0.151
_exptl_absorpt_correction_T_max 0.7457
_exptl_absorpt_correction_T_min 0.6395
_exptl_absorpt_correction_type multi-scan
_exptl_absorpt_process_details
;
L. Krause, R. Herbst-Irmer, G.M. Sheldrick, D. Stalke:
Comparison of silver and molybdenum microfocus X-ray sources for 
single-crystal structure determination.
J. Appl. Cryst. (2015), 48, 3-10. doi:10.1107/S1600576714022985
;
_exptl_crystal_colour colourless
_exptl_crystal_density_diffrn 1.087
_exptl_crystal_description plate
_exptl_crystal_F_000 1888
_exptl_crystal_size_max 0.564
_exptl_crystal_size_mid 0.263
_exptl_crystal_size_min 0.202
_refine_diff_density_max 0.538
_refine_diff_density_min -0.522
_refine_diff_density_rms 0.115
_refine_ls_extinction_method none
_refine_ls_goodness_of_fit_ref 1.079
_refine_ls_hydrogen_treatment constr
_refine_ls_matrix_type full
_refine_ls_number_parameters 533
_refine_ls_number_reflns 13066
_refine_ls_number_restraints 24
_refine_ls_restrained_S_all 1.079
_refine_ls_R_factor_all 0.0618
_refine_ls_R_factor_gt 0.0498
_refine_ls_shift/su_max 0.000
_refine_ls_shift/su_mean 0.000
_refine_ls_structure_factor_coef Fsqd
_refine_ls_weighting_details 'w=1/[\s^2^(Fo^2^)+(0.0906P)^2^+1.6588P] where P=(Fo^2^+2Fc^2^)/3'
_refine_ls_weighting_scheme calc
_refine_ls_wR_factor_gt 0.1445
_refine_ls_wR_factor_ref 0.1580
_reflns_Friedel_coverage 0.000
_reflns_number_gt 10677
_reflns_number_total 13066
_reflns_threshold_expression 'I > 2\s(I)'
_cod_data_source_file d6sc03023h2.cif
_cod_data_source_block 25222
_cod_original_sg_symbol_H-M 'P 21/c'
_cod_database_code 1577200
_shelx_shelxl_version_number 2019/3
_shelx_space_group_comment
;
The symmetry employed for this shelxl refinement is uniquely defined
by the following loop, which should always be used as a source of
symmetry information in preference to the above space-group names.
They are only intended as comments.
;
_shelx_estimated_absorpt_t_min 0.919
_shelx_estimated_absorpt_t_max 0.970
_smtbx_masks_void_probe_radius 1.2
_smtbx_masks_void_truncation_radius 1.2
_smtbx_masks_special_details
;
Solvent (n-hexane, 50 e-, ca. 163 cubeAngstrom) partially lost
and disordered in large solvent accessible voids.
;

loop_
_space_group_symop_operation_xyz
'x, y, z'
'-x, y+1/2, -z+1/2'
'-x, -y, -z'
'x, -y-1/2, z-1/2'

loop_
_atom_site_label
_atom_site_type_symbol
_atom_site_fract_x
_atom_site_fract_y
_atom_site_fract_z
_atom_site_U_iso_or_equiv
_atom_site_adp_type
_atom_site_occupancy
_atom_site_site_symmetry_order
_atom_site_calc_flag
_atom_site_refinement_flags_posn
_atom_site_refinement_flags_adp
_atom_site_refinement_flags_occupancy
_atom_site_disorder_assembly
_atom_site_disorder_group
Al1 Al 0.35279(3) 0.60841(3) 0.24485(2) 0.01783(10) Uani 1 1 d . . . . .
C1 C 0.4747(3) 0.6377(3) 0.2316(2) 0.0209(7) Uani 0.810(3) 1 d D . P A 1
P1 P 0.5666(2) 0.5733(2) 0.23621(14) 0.0292(4) Uani 0.810(3) 1 d D . P A 1
N1 N 0.4958(2) 0.7140(3) 0.2149(2) 0.0270(6) Uani 0.810(3) 1 d D . P A 1
N2 N 0.5776(2) 0.7219(2) 0.20619(18) 0.0318(7) Uani 0.810(3) 1 d D . P A 1
N3 N 0.6263(2) 0.6508(2) 0.21645(17) 0.0266(7) Uani 0.810(3) 1 d D . P A 1
Si1 Si 0.74088(5) 0.65022(5) 0.20647(4) 0.0326(2) Uani 0.810(3) 1 d D . P A 1
C31 C 0.7401(3) 0.5737(2) 0.1460(2) 0.0556(9) Uani 0.810(3) 1 d D . P A 1
H31A H 0.801668 0.571020 0.138759 0.083 Uiso 0.810(3) 1 calc R U P A 1
H31B H 0.724343 0.520582 0.160085 0.083 Uiso 0.810(3) 1 calc R U P A 1
H31C H 0.693897 0.588613 0.106902 0.083 Uiso 0.810(3) 1 calc R U P A 1
C32 C 0.8198(2) 0.6173(3) 0.28253(17) 0.0839(13) Uani 0.810(3) 1 d D . P A 1
H32A H 0.883783 0.615974 0.279460 0.126 Uiso 0.810(3) 1 calc R U P A 1
H32B H 0.815467 0.655426 0.315463 0.126 Uiso 0.810(3) 1 calc R U P A 1
H32C H 0.801862 0.562955 0.292855 0.126 Uiso 0.810(3) 1 calc R U P A 1
C33 C 0.7651(3) 0.7534(2) 0.1835(3) 0.0758(14) Uani 0.810(3) 1 d D . P A 1
H33A H 0.827511 0.755185 0.177657 0.114 Uiso 0.810(3) 1 calc R U P A 1
H33B H 0.719300 0.768160 0.144201 0.114 Uiso 0.810(3) 1 calc R U P A 1
H33C H 0.761312 0.791712 0.216483 0.114 Uiso 0.810(3) 1 calc R U P A 1
C1A C 0.4671(14) 0.6390(15) 0.2232(13) 0.0209(7) Uani 0.190(3) 1 d D . P A 2
P1A P 0.5617(11) 0.5793(8) 0.2221(6) 0.0280(17) Uani 0.190(3) 1 d D . P A 2
N1A N 0.4813(13) 0.7177(14) 0.2065(12) 0.0270(6) Uani 0.190(3) 1 d D . P A 2
N2A N 0.5602(11) 0.7293(11) 0.1947(10) 0.0318(7) Uani 0.190(3) 1 d D . P A 2
N3A N 0.6115(8) 0.6613(10) 0.1990(7) 0.023(3) Uani 0.190(3) 1 d D . P A 2
Si1A Si 0.7120(2) 0.67211(18) 0.1701(2) 0.0373(11) Uani 0.190(3) 1 d D . P A 2
C31A C 0.7699(10) 0.5736(8) 0.1803(9) 0.061(4) Uani 0.190(3) 1 d D . P A 2
H31D H 0.825358 0.576484 0.165195 0.091 Uiso 0.190(3) 1 calc R U P A 2
H31E H 0.787950 0.558958 0.224873 0.091 Uiso 0.190(3) 1 calc R U P A 2
H31F H 0.727401 0.532467 0.156385 0.091 Uiso 0.190(3) 1 calc R U P A 2
C32A C 0.7864(9) 0.7476(9) 0.2230(7) 0.052(3) Uani 0.190(3) 1 d D . P A 2
H32D H 0.843001 0.756660 0.209930 0.078 Uiso 0.190(3) 1 calc R U P A 2
H32E H 0.752473 0.798878 0.220701 0.078 Uiso 0.190(3) 1 calc R U P A 2
H32F H 0.803026 0.727290 0.266133 0.078 Uiso 0.190(3) 1 calc R U P A 2
C33A C 0.6755(9) 0.7133(8) 0.0910(6) 0.062(4) Uani 0.190(3) 1 d D . P A 2
H33D H 0.729722 0.719485 0.074810 0.094 Uiso 0.190(3) 1 calc R U P A 2
H33E H 0.630835 0.676362 0.063807 0.094 Uiso 0.190(3) 1 calc R U P A 2
H33F H 0.646298 0.766380 0.091735 0.094 Uiso 0.190(3) 1 calc R U P A 2
N4 N 0.37995(8) 0.54947(7) 0.32146(5) 0.0204(2) Uani 1 1 d . . . . .
N5 N 0.30460(8) 0.52033(7) 0.18958(5) 0.0202(2) Uani 1 1 d . . . . .
O1 O 0.27529(7) 0.68507(6) 0.24131(5) 0.0235(2) Uani 1 1 d . . . . .
Si3 Si 0.24250(3) 0.77868(3) 0.22425(2) 0.02416(11) Uani 1 1 d . . . . .
C2 C 0.40740(10) 0.47220(9) 0.32129(7) 0.0227(3) Uani 1 1 d . . . . .
C3 C 0.39507(11) 0.42713(9) 0.26606(7) 0.0253(3) Uani 1 1 d . . . . .
H3 H 0.427713 0.377145 0.270056 0.030 Uiso 1 1 calc R U . . .
C4 C 0.34057(10) 0.44670(9) 0.20572(7) 0.0229(3) Uani 1 1 d . . . . .
C5 C 0.45186(13) 0.42810(10) 0.38140(8) 0.0316(3) Uani 1 1 d . . . . .
H5A H 0.467093 0.372603 0.371905 0.047 Uiso 1 1 calc R U . . .
H5B H 0.508765 0.456420 0.404004 0.047 Uiso 1 1 calc R U . . .
H5C H 0.408691 0.426546 0.407468 0.047 Uiso 1 1 calc R U . . .
C6 C 0.32295(13) 0.37785(10) 0.15901(8) 0.0324(4) Uani 1 1 d . . . . .
H6A H 0.354739 0.328948 0.179243 0.049 Uiso 1 1 calc R U . . .
H6B H 0.256072 0.367428 0.144003 0.049 Uiso 1 1 calc R U . . .
H6C H 0.346614 0.392503 0.123465 0.049 Uiso 1 1 calc R U . . .
C7 C 0.38481(11) 0.58888(9) 0.38060(7) 0.0233(3) Uani 1 1 d . . . . .
C8 C 0.46908(12) 0.62148(9) 0.41759(7) 0.0266(3) Uani 1 1 d . . . . .
C9 C 0.46767(14) 0.66372(10) 0.47186(8) 0.0350(4) Uani 1 1 d . . . . .
H9 H 0.523362 0.687604 0.496794 0.042 Uiso 1 1 calc R U . . .
C10 C 0.38728(15) 0.67156(11) 0.49006(8) 0.0392(4) Uani 1 1 d . . . . .
H10 H 0.388023 0.700545 0.527200 0.047 Uiso 1 1 calc R U . . .
C11 C 0.30560(14) 0.63730(11) 0.45433(8) 0.0362(4) Uani 1 1 d . . . . .
H11 H 0.250877 0.642078 0.467755 0.043 Uiso 1 1 calc R U . . .
C12 C 0.30200(12) 0.59576(10) 0.39883(7) 0.0287(3) Uani 1 1 d . . . . .
C13 C 0.56130(11) 0.61050(10) 0.40285(8) 0.0290(3) Uani 1 1 d . . . . .
H13 H 0.551209 0.573355 0.365947 0.035 Uiso 1 1 calc R U . . .
C14 C 0.59960(13) 0.69081(11) 0.38578(9) 0.0385(4) Uani 1 1 d . . . . .
H14A H 0.659037 0.681044 0.376625 0.058 Uiso 1 1 calc R U . . .
H14B H 0.555390 0.714106 0.348758 0.058 Uiso 1 1 calc R U . . .
H14C H 0.608883 0.728661 0.421031 0.058 Uiso 1 1 calc R U . . .
C15 C 0.63323(14) 0.57106(12) 0.45820(9) 0.0395(4) Uani 1 1 d . . . . .
H15A H 0.692120 0.564600 0.447587 0.059 Uiso 1 1 calc R U . . .
H15B H 0.642797 0.605650 0.495366 0.059 Uiso 1 1 calc R U . . .
H15C H 0.610648 0.517770 0.466950 0.059 Uiso 1 1 calc R U . . .
C16 C 0.21181(12) 0.55765(12) 0.36044(8) 0.0355(4) Uani 1 1 d . . . . .
H16 H 0.206154 0.568625 0.315209 0.043 Uiso 1 1 calc R U . . .
C17 C 0.12566(15) 0.59270(17) 0.37513(11) 0.0543(6) Uani 1 1 d . . . . .
H17A H 0.070022 0.565803 0.349021 0.082 Uiso 1 1 calc R U . . .
H17B H 0.129848 0.583712 0.419495 0.082 Uiso 1 1 calc R U . . .
H17C H 0.121900 0.651027 0.366303 0.082 Uiso 1 1 calc R U . . .
C18 C 0.21185(15) 0.46580(14) 0.36913(11) 0.0490(5) Uani 1 1 d . . . . .
H18A H 0.152835 0.443359 0.343775 0.073 Uiso 1 1 calc R U . . .
H18B H 0.263146 0.441920 0.355740 0.073 Uiso 1 1 calc R U . . .
H18C H 0.219581 0.453169 0.413437 0.073 Uiso 1 1 calc R U . . .
C19 C 0.24297(11) 0.53335(9) 0.12723(7) 0.0243(3) Uani 1 1 d . . . . .
C20 C 0.27877(12) 0.54364(10) 0.07548(7) 0.0287(3) Uani 1 1 d . . . . .
C21 C 0.21654(14) 0.56051(12) 0.01717(8) 0.0391(4) Uani 1 1 d . . . . .
H21 H 0.239460 0.568045 -0.018312 0.047 Uiso 1 1 calc R U . . .
C22 C 0.12272(15) 0.56639(13) 0.01028(9) 0.0447(5) Uani 1 1 d . . . . .
H22 H 0.081635 0.578568 -0.029643 0.054 Uiso 1 1 calc R U . . .
C23 C 0.08811(13) 0.55471(13) 0.06090(9) 0.0400(4) Uani 1 1 d . . . . .
H23 H 0.023052 0.558367 0.055286 0.048 Uiso 1 1 calc R U . . .
C24 C 0.14655(11) 0.53757(11) 0.12045(8) 0.0302(3) Uani 1 1 d . . . . .
C25 C 0.38137(12) 0.53755(11) 0.07979(8) 0.0318(4) Uani 1 1 d . . . . .
H25 H 0.415079 0.521560 0.123652 0.038 Uiso 1 1 calc R U . . .
C26 C 0.42014(15) 0.61925(13) 0.06595(9) 0.0438(5) Uani 1 1 d . . . . .
H26A H 0.486359 0.613486 0.069069 0.066 Uiso 1 1 calc R U . . .
H26B H 0.386860 0.636906 0.023511 0.066 Uiso 1 1 calc R U . . .
H26C H 0.412028 0.659655 0.096399 0.066 Uiso 1 1 calc R U . . .
C27 C 0.40002(16) 0.47250(14) 0.03523(10) 0.0475(5) Uani 1 1 d . . . . .
H27A H 0.466737 0.470118 0.039153 0.071 Uiso 1 1 calc R U . . .
H27B H 0.378924 0.419640 0.046142 0.071 Uiso 1 1 calc R U . . .
H27C H 0.366315 0.486219 -0.008055 0.071 Uiso 1 1 calc R U . . .
C28 C 0.10734(12) 0.52180(14) 0.17535(9) 0.0394(4) Uani 1 1 d . . . . .
H28 H 0.149740 0.548064 0.213144 0.047 Uiso 1 1 calc R U . . .
C30 C 0.10475(16) 0.43113(16) 0.18901(12) 0.0567(6) Uani 1 1 d . . . . .
H30A H 0.079110 0.422875 0.224681 0.085 Uiso 1 1 calc R U . . .
H30B H 0.065612 0.403356 0.152051 0.085 Uiso 1 1 calc R U . . .
H30C H 0.167852 0.409019 0.199070 0.085 Uiso 1 1 calc R U . . .
C29 C 0.00999(14) 0.55748(17) 0.16652(12) 0.0562(6) Uani 1 1 d . . . . .
H29A H -0.011390 0.545258 0.203466 0.084 Uiso 1 1 calc R U . . .
H29B H 0.012163 0.616389 0.161225 0.084 Uiso 1 1 calc R U . . .
H29C H -0.032985 0.533570 0.129216 0.084 Uiso 1 1 calc R U . . .
C34 C 0.27747(12) 0.80859(10) 0.15174(8) 0.0291(3) Uani 1 1 d . . . . .
H34 H 0.341165 0.785995 0.157302 0.035 Uiso 1 1 calc R U . . .
C35 C 0.28450(18) 0.89981(12) 0.13979(11) 0.0483(5) Uani 1 1 d . . . . .
H35A H 0.324351 0.925658 0.177440 0.073 Uiso 1 1 calc R U . . .
H35B H 0.311195 0.907897 0.104589 0.073 Uiso 1 1 calc R U . . .
H35C H 0.222427 0.924091 0.129709 0.073 Uiso 1 1 calc R U . . .
C36 C 0.21506(15) 0.76768(12) 0.09287(8) 0.0402(4) Uani 1 1 d . . . . .
H36A H 0.210764 0.709506 0.100699 0.060 Uiso 1 1 calc R U . . .
H36B H 0.152913 0.791816 0.082742 0.060 Uiso 1 1 calc R U . . .
H36C H 0.241680 0.775622 0.057621 0.060 Uiso 1 1 calc R U . . .
C37 C 0.29951(13) 0.84863(10) 0.29129(8) 0.0337(4) Uani 1 1 d . . . . .
H37 H 0.282687 0.905280 0.276317 0.040 Uiso 1 1 calc R U . . .
C38 C 0.40493(16) 0.84248(15) 0.30765(11) 0.0540(6) Uani 1 1 d . . . . .
H38A H 0.425116 0.849695 0.269573 0.081 Uiso 1 1 calc R U . . .
H38B H 0.432805 0.884749 0.338085 0.081 Uiso 1 1 calc R U . . .
H38C H 0.424681 0.789035 0.325801 0.081 Uiso 1 1 calc R U . . .
C39 C 0.2683(2) 0.83737(15) 0.35068(10) 0.0550(6) Uani 1 1 d . . . . .
H39A H 0.200467 0.841306 0.340247 0.083 Uiso 1 1 calc R U . . .
H39B H 0.288096 0.783927 0.368812 0.083 Uiso 1 1 calc R U . . .
H39C H 0.296219 0.879641 0.381095 0.083 Uiso 1 1 calc R U . . .
C40 C 0.11179(12) 0.78334(12) 0.20633(9) 0.0376(4) Uani 1 1 d . . . . .
H40 H 0.086880 0.754341 0.165543 0.045 Uiso 1 1 calc R U . . .
C41 C 0.07377(17) 0.87017(15) 0.19571(14) 0.0602(7) Uani 1 1 d . . . . .
H41A H 0.100028 0.897588 0.165321 0.090 Uiso 1 1 calc R U . . .
H41B H 0.005971 0.868496 0.179515 0.090 Uiso 1 1 calc R U . . .
H41C H 0.091040 0.899863 0.235518 0.090 Uiso 1 1 calc R U . . .
C42 C 0.07149(15) 0.73975(14) 0.25362(11) 0.0487(5) Uani 1 1 d . . . . .
H42A H 0.096180 0.684415 0.260061 0.073 Uiso 1 1 calc R U . . .
H42B H 0.088757 0.769116 0.293572 0.073 Uiso 1 1 calc R U . . .
H42C H 0.003688 0.737748 0.237568 0.073 Uiso 1 1 calc R U . . .

loop_
_atom_site_aniso_label
_atom_site_aniso_U_11
_atom_site_aniso_U_22
_atom_site_aniso_U_33
_atom_site_aniso_U_23
_atom_site_aniso_U_13
_atom_site_aniso_U_12
Al1 0.0189(2) 0.0166(2) 0.0190(2) 0.00056(15) 0.00687(15) 0.00082(15)
C1 0.0218(11) 0.0210(7) 0.0198(19) -0.0006(10) 0.0055(11) -0.0006(7)
P1 0.0239(5) 0.0217(5) 0.0451(12) 0.0065(6) 0.0149(7) 0.0024(4)
N1 0.0243(15) 0.0208(8) 0.0376(18) 0.0014(9) 0.0115(13) -0.0002(10)
N2 0.0276(15) 0.0208(11) 0.051(2) 0.0013(10) 0.0172(13) 0.0010(10)
N3 0.0234(12) 0.0214(14) 0.0370(19) 0.0015(11) 0.0115(12) 0.0021(9)
Si1 0.0219(3) 0.0348(4) 0.0438(5) -0.0020(3) 0.0137(3) -0.0021(3)
C31 0.054(2) 0.0534(18) 0.074(2) -0.0164(18) 0.0408(18) -0.0023(15)
C32 0.0309(14) 0.147(4) 0.068(2) 0.011(2) 0.0035(14) 0.0082(19)
C33 0.059(2) 0.0394(17) 0.152(4) 0.004(2) 0.068(3) -0.0093(16)
C1A 0.0218(11) 0.0210(7) 0.0198(19) -0.0006(10) 0.0055(11) -0.0006(7)
P1A 0.028(2) 0.016(2) 0.042(5) 0.005(3) 0.013(3) 0.0030(15)
N1A 0.0243(15) 0.0208(8) 0.0376(18) 0.0014(9) 0.0115(13) -0.0002(10)
N2A 0.0276(15) 0.0208(11) 0.051(2) 0.0013(10) 0.0172(13) 0.0010(10)
N3A 0.017(5) 0.017(5) 0.037(8) 0.011(5) 0.010(5) -0.002(4)
Si1A 0.0249(14) 0.0299(14) 0.063(3) 0.0046(14) 0.0219(16) 0.0032(11)
C31A 0.040(8) 0.062(9) 0.089(12) -0.005(9) 0.033(8) -0.002(6)
C32A 0.036(6) 0.050(7) 0.074(9) 0.007(7) 0.021(7) -0.005(5)
C33A 0.074(9) 0.054(7) 0.080(9) 0.009(6) 0.056(8) 0.015(6)
N4 0.0236(6) 0.0182(6) 0.0199(5) 0.0013(4) 0.0067(4) 0.0005(5)
N5 0.0206(6) 0.0207(6) 0.0200(5) -0.0006(4) 0.0066(4) -0.0008(5)
O1 0.0247(5) 0.0200(5) 0.0271(5) 0.0012(4) 0.0094(4) 0.0041(4)
Si3 0.0265(2) 0.0203(2) 0.0270(2) 0.00210(15) 0.00963(16) 0.00621(15)
C2 0.0226(7) 0.0197(7) 0.0258(7) 0.0030(5) 0.0068(5) 0.0001(5)
C3 0.0295(8) 0.0183(7) 0.0284(7) 0.0013(6) 0.0083(6) 0.0041(6)
C4 0.0247(7) 0.0202(7) 0.0258(7) -0.0027(5) 0.0101(6) -0.0018(5)
C5 0.0398(9) 0.0230(8) 0.0286(8) 0.0061(6) 0.0034(7) 0.0016(6)
C6 0.0432(9) 0.0228(8) 0.0315(8) -0.0067(6) 0.0110(7) -0.0004(7)
C7 0.0321(8) 0.0200(7) 0.0179(6) 0.0024(5) 0.0071(5) 0.0022(6)
C8 0.0357(8) 0.0206(7) 0.0225(7) 0.0021(5) 0.0063(6) -0.0002(6)
C9 0.0509(11) 0.0258(8) 0.0250(8) -0.0011(6) 0.0049(7) -0.0004(7)
C10 0.0631(12) 0.0307(9) 0.0248(8) -0.0034(7) 0.0141(8) 0.0079(8)
C11 0.0479(10) 0.0368(9) 0.0290(8) 0.0025(7) 0.0189(7) 0.0102(8)
C12 0.0355(8) 0.0290(8) 0.0240(7) 0.0044(6) 0.0122(6) 0.0052(6)
C13 0.0293(8) 0.0275(8) 0.0274(8) 0.0023(6) 0.0030(6) -0.0031(6)
C14 0.0366(9) 0.0333(9) 0.0422(10) 0.0041(7) 0.0052(7) -0.0093(7)
C15 0.0395(10) 0.0377(10) 0.0344(9) 0.0038(7) -0.0016(7) 0.0018(8)
C16 0.0290(8) 0.0510(11) 0.0293(8) 0.0038(7) 0.0129(6) 0.0021(7)
C17 0.0376(11) 0.0833(17) 0.0490(12) 0.0121(11) 0.0234(9) 0.0106(11)
C18 0.0385(10) 0.0511(12) 0.0575(12) -0.0040(10) 0.0138(9) -0.0142(9)
C19 0.0271(7) 0.0224(7) 0.0220(7) -0.0023(5) 0.0045(6) -0.0014(6)
C20 0.0346(8) 0.0281(8) 0.0230(7) -0.0036(6) 0.0075(6) -0.0029(6)
C21 0.0498(11) 0.0426(10) 0.0224(8) -0.0001(7) 0.0058(7) -0.0057(8)
C22 0.0466(11) 0.0511(12) 0.0269(8) 0.0004(8) -0.0058(7) -0.0010(9)
C23 0.0287(8) 0.0485(11) 0.0357(9) -0.0049(8) -0.0032(7) 0.0001(8)
C24 0.0257(8) 0.0336(9) 0.0296(8) -0.0046(6) 0.0049(6) -0.0012(6)
C25 0.0373(9) 0.0360(9) 0.0261(8) -0.0024(6) 0.0156(7) -0.0053(7)
C26 0.0516(12) 0.0482(11) 0.0342(9) 0.0014(8) 0.0158(8) -0.0152(9)
C27 0.0563(12) 0.0546(12) 0.0409(10) -0.0107(9) 0.0286(9) -0.0034(10)
C28 0.0231(8) 0.0621(13) 0.0334(9) -0.0082(8) 0.0083(6) -0.0063(8)
C30 0.0440(12) 0.0712(16) 0.0618(14) 0.0157(12) 0.0261(10) -0.0052(11)
C29 0.0276(9) 0.0829(17) 0.0605(13) -0.0196(12) 0.0160(9) -0.0018(10)
C34 0.0321(8) 0.0252(8) 0.0311(8) 0.0050(6) 0.0104(6) 0.0015(6)
C35 0.0686(14) 0.0299(10) 0.0520(12) 0.0065(8) 0.0258(10) -0.0054(9)
C36 0.0514(11) 0.0416(10) 0.0282(8) 0.0039(7) 0.0121(8) -0.0049(8)
C37 0.0445(10) 0.0238(8) 0.0326(8) -0.0017(6) 0.0104(7) 0.0069(7)
C38 0.0454(12) 0.0514(13) 0.0563(13) -0.0223(10) -0.0009(10) 0.0023(10)
C39 0.0838(17) 0.0480(12) 0.0368(10) -0.0058(9) 0.0228(11) -0.0049(12)
C40 0.0291(8) 0.0407(10) 0.0452(10) 0.0075(8) 0.0141(7) 0.0116(7)
C41 0.0448(12) 0.0524(13) 0.0882(18) 0.0226(12) 0.0265(12) 0.0271(10)
C42 0.0395(10) 0.0542(13) 0.0606(13) 0.0066(10) 0.0275(9) 0.0042(9)

loop_
_atom_type_symbol
_atom_type_description
_atom_type_scat_dispersion_real
_atom_type_scat_dispersion_imag
_atom_type_scat_source
C C 0.0033 0.0016 'International Tables Vol C Tables 4.2.6.8 and 6.1.1.4'
H H 0.0000 0.0000 'International Tables Vol C Tables 4.2.6.8 and 6.1.1.4'
Al Al 0.0645 0.0514 'International Tables Vol C Tables 4.2.6.8 and 6.1.1.4'
N N 0.0061 0.0033 'International Tables Vol C Tables 4.2.6.8 and 6.1.1.4'
O O 0.0106 0.0060 'International Tables Vol C Tables 4.2.6.8 and 6.1.1.4'
P P 0.1023 0.0942 'International Tables Vol C Tables 4.2.6.8 and 6.1.1.4'
Si Si 0.0817 0.0704 'International Tables Vol C Tables 4.2.6.8 and 6.1.1.4'

loop_
_geom_angle_atom_site_label_1
_geom_angle_atom_site_label_2
_geom_angle_atom_site_label_3
_geom_angle
_geom_angle_site_symmetry_1
_geom_angle_site_symmetry_3
_geom_angle_publ_flag
O1 Al1 N4 113.28(5) . . ?
O1 Al1 N5 113.74(6) . . ?
N4 Al1 N5 97.75(5) . . ?
O1 Al1 C1A 115.3(7) . . ?
N4 Al1 C1A 111.3(7) . . ?
N5 Al1 C1A 103.8(8) . . ?
O1 Al1 C1 117.07(16) . . ?
N4 Al1 C1 106.14(14) . . ?
N5 Al1 C1 106.87(17) . . ?
N1 C1 P1 109.9(3) . . ?
N1 C1 Al1 123.6(3) . . ?
P1 C1 Al1 126.5(3) . . ?
N3 P1 C1 89.5(2) . . ?
N2 N1 C1 115.5(3) . . ?
N1 N2 N3 111.8(3) . . ?
N2 N3 P1 113.3(3) . . ?
N2 N3 Si1 118.0(3) . . ?
P1 N3 Si1 128.7(2) . . ?
N3 Si1 C33 107.38(17) . . ?
N3 Si1 C31 106.29(18) . . ?
C33 Si1 C31 113.2(2) . . ?
N3 Si1 C32 106.32(15) . . ?
C33 Si1 C32 113.4(2) . . ?
C31 Si1 C32 109.7(2) . . ?
Si1 C31 H31A 109.5 . . ?
Si1 C31 H31B 109.5 . . ?
H31A C31 H31B 109.5 . . ?
Si1 C31 H31C 109.5 . . ?
H31A C31 H31C 109.5 . . ?
H31B C31 H31C 109.5 . . ?
Si1 C32 H32A 109.5 . . ?
Si1 C32 H32B 109.5 . . ?
H32A C32 H32B 109.5 . . ?
Si1 C32 H32C 109.5 . . ?
H32A C32 H32C 109.5 . . ?
H32B C32 H32C 109.5 . . ?
Si1 C33 H33A 109.5 . . ?
Si1 C33 H33B 109.5 . . ?
H33A C33 H33B 109.5 . . ?
Si1 C33 H33C 109.5 . . ?
H33A C33 H33C 109.5 . . ?
H33B C33 H33C 109.5 . . ?
N1A C1A P1A 110.0(13) . . ?
N1A C1A Al1 121.0(14) . . ?
P1A C1A Al1 129.0(14) . . ?
N3A P1A C1A 89.0(9) . . ?
N2A N1A C1A 114.2(16) . . ?
N1A N2A N3A 113.4(14) . . ?
N2A N3A P1A 113.3(10) . . ?
N2A N3A Si1A 114.2(11) . . ?
P1A N3A Si1A 132.0(10) . . ?
N3A Si1A C33A 108.8(6) . . ?
N3A Si1A C31A 106.5(7) . . ?
C33A Si1A C31A 117.2(8) . . ?
N3A Si1A C32A 104.9(7) . . ?
C33A Si1A C32A 109.1(7) . . ?
C31A Si1A C32A 109.7(8) . . ?
Si1A C31A H31D 109.5 . . ?
Si1A C31A H31E 109.5 . . ?
H31D C31A H31E 109.5 . . ?
Si1A C31A H31F 109.5 . . ?
H31D C31A H31F 109.5 . . ?
H31E C31A H31F 109.5 . . ?
Si1A C32A H32D 109.5 . . ?
Si1A C32A H32E 109.5 . . ?
H32D C32A H32E 109.5 . . ?
Si1A C32A H32F 109.5 . . ?
H32D C32A H32F 109.5 . . ?
H32E C32A H32F 109.5 . . ?
Si1A C33A H33D 109.5 . . ?
Si1A C33A H33E 109.5 . . ?
H33D C33A H33E 109.5 . . ?
Si1A C33A H33F 109.5 . . ?
H33D C33A H33F 109.5 . . ?
H33E C33A H33F 109.5 . . ?
C2 N4 C7 119.41(12) . . ?
C2 N4 Al1 118.27(10) . . ?
C7 N4 Al1 121.69(9) . . ?
C4 N5 C19 119.53(12) . . ?
C4 N5 Al1 117.77(10) . . ?
C19 N5 Al1 121.86(10) . . ?
Si3 O1 Al1 150.46(7) . . ?
O1 Si3 C37 110.67(7) . . ?
O1 Si3 C40 108.39(7) . . ?
C37 Si3 C40 110.97(9) . . ?
O1 Si3 C34 107.92(7) . . ?
C37 Si3 C34 109.84(8) . . ?
C40 Si3 C34 108.98(8) . . ?
N4 C2 C3 122.73(13) . . ?
N4 C2 C5 121.24(13) . . ?
C3 C2 C5 116.01(13) . . ?
C4 C3 C2 127.99(14) . . ?
C4 C3 H3 116.0 . . ?
C2 C3 H3 116.0 . . ?
N5 C4 C3 123.44(13) . . ?
N5 C4 C6 121.19(14) . . ?
C3 C4 C6 115.36(14) . . ?
C2 C5 H5A 109.5 . . ?
C2 C5 H5B 109.5 . . ?
H5A C5 H5B 109.5 . . ?
C2 C5 H5C 109.5 . . ?
H5A C5 H5C 109.5 . . ?
H5B C5 H5C 109.5 . . ?
C4 C6 H6A 109.5 . . ?
C4 C6 H6B 109.5 . . ?
H6A C6 H6B 109.5 . . ?
C4 C6 H6C 109.5 . . ?
H6A C6 H6C 109.5 . . ?
H6B C6 H6C 109.5 . . ?
C8 C7 C12 121.31(14) . . ?
C8 C7 N4 120.78(14) . . ?
C12 C7 N4 117.88(14) . . ?
C9 C8 C7 117.91(16) . . ?
C9 C8 C13 118.52(15) . . ?
C7 C8 C13 123.53(14) . . ?
C10 C9 C8 121.48(17) . . ?
C10 C9 H9 119.3 . . ?
C8 C9 H9 119.3 . . ?
C9 C10 C11 120.06(16) . . ?
C9 C10 H10 120.0 . . ?
C11 C10 H10 120.0 . . ?
C10 C11 C12 121.23(17) . . ?
C10 C11 H11 119.4 . . ?
C12 C11 H11 119.4 . . ?
C11 C12 C7 117.97(16) . . ?
C11 C12 C16 120.55(16) . . ?
C7 C12 C16 121.47(14) . . ?
C8 C13 C14 112.10(14) . . ?
C8 C13 C15 110.98(14) . . ?
C14 C13 C15 109.60(14) . . ?
C8 C13 H13 108.0 . . ?
C14 C13 H13 108.0 . . ?
C15 C13 H13 108.0 . . ?
C13 C14 H14A 109.5 . . ?
C13 C14 H14B 109.5 . . ?
H14A C14 H14B 109.5 . . ?
C13 C14 H14C 109.5 . . ?
H14A C14 H14C 109.5 . . ?
H14B C14 H14C 109.5 . . ?
C13 C15 H15A 109.5 . . ?
C13 C15 H15B 109.5 . . ?
H15A C15 H15B 109.5 . . ?
C13 C15 H15C 109.5 . . ?
H15A C15 H15C 109.5 . . ?
H15B C15 H15C 109.5 . . ?
C12 C16 C18 111.72(16) . . ?
C12 C16 C17 113.37(17) . . ?
C18 C16 C17 108.59(17) . . ?
C12 C16 H16 107.6 . . ?
C18 C16 H16 107.6 . . ?
C17 C16 H16 107.6 . . ?
C16 C17 H17A 109.5 . . ?
C16 C17 H17B 109.5 . . ?
H17A C17 H17B 109.5 . . ?
C16 C17 H17C 109.5 . . ?
H17A C17 H17C 109.5 . . ?
H17B C17 H17C 109.5 . . ?
C16 C18 H18A 109.5 . . ?
C16 C18 H18B 109.5 . . ?
H18A C18 H18B 109.5 . . ?
C16 C18 H18C 109.5 . . ?
H18A C18 H18C 109.5 . . ?
H18B C18 H18C 109.5 . . ?
C20 C19 C24 121.14(14) . . ?
C20 C19 N5 120.70(14) . . ?
C24 C19 N5 118.13(13) . . ?
C21 C20 C19 118.20(16) . . ?
C21 C20 C25 118.48(15) . . ?
C19 C20 C25 123.32(14) . . ?
C22 C21 C20 121.13(17) . . ?
C22 C21 H21 119.4 . . ?
C20 C21 H21 119.4 . . ?
C23 C22 C21 120.29(17) . . ?
C23 C22 H22 119.9 . . ?
C21 C22 H22 119.9 . . ?
C22 C23 C24 121.43(17) . . ?
C22 C23 H23 119.3 . . ?
C24 C23 H23 119.3 . . ?
C23 C24 C19 117.77(16) . . ?
C23 C24 C28 120.95(16) . . ?
C19 C24 C28 121.25(14) . . ?
C20 C25 C26 111.30(16) . . ?
C20 C25 C27 111.54(15) . . ?
C26 C25 C27 109.79(15) . . ?
C20 C25 H25 108.0 . . ?
C26 C25 H25 108.0 . . ?
C27 C25 H25 108.0 . . ?
C25 C26 H26A 109.5 . . ?
C25 C26 H26B 109.5 . . ?
H26A C26 H26B 109.5 . . ?
C25 C26 H26C 109.5 . . ?
H26A C26 H26C 109.5 . . ?
H26B C26 H26C 109.5 . . ?
C25 C27 H27A 109.5 . . ?
C25 C27 H27B 109.5 . . ?
H27A C27 H27B 109.5 . . ?
C25 C27 H27C 109.5 . . ?
H27A C27 H27C 109.5 . . ?
H27B C27 H27C 109.5 . . ?
C24 C28 C30 111.38(17) . . ?
C24 C28 C29 113.45(17) . . ?
C30 C28 C29 108.96(18) . . ?
C24 C28 H28 107.6 . . ?
C30 C28 H28 107.6 . . ?
C29 C28 H28 107.6 . . ?
C28 C30 H30A 109.5 . . ?
C28 C30 H30B 109.5 . . ?
H30A C30 H30B 109.5 . . ?
C28 C30 H30C 109.5 . . ?
H30A C30 H30C 109.5 . . ?
H30B C30 H30C 109.5 . . ?
C28 C29 H29A 109.5 . . ?
C28 C29 H29B 109.5 . . ?
H29A C29 H29B 109.5 . . ?
C28 C29 H29C 109.5 . . ?
H29A C29 H29C 109.5 . . ?
H29B C29 H29C 109.5 . . ?
C35 C34 C36 109.74(15) . . ?
C35 C34 Si3 116.80(13) . . ?
C36 C34 Si3 111.24(12) . . ?
C35 C34 H34 106.1 . . ?
C36 C34 H34 106.1 . . ?
Si3 C34 H34 106.1 . . ?
C34 C35 H35A 109.5 . . ?
C34 C35 H35B 109.5 . . ?
H35A C35 H35B 109.5 . . ?
C34 C35 H35C 109.5 . . ?
H35A C35 H35C 109.5 . . ?
H35B C35 H35C 109.5 . . ?
C34 C36 H36A 109.5 . . ?
C34 C36 H36B 109.5 . . ?
H36A C36 H36B 109.5 . . ?
C34 C36 H36C 109.5 . . ?
H36A C36 H36C 109.5 . . ?
H36B C36 H36C 109.5 . . ?
C38 C37 C39 109.35(18) . . ?
C38 C37 Si3 111.13(12) . . ?
C39 C37 Si3 115.17(14) . . ?
C38 C37 H37 106.9 . . ?
C39 C37 H37 106.9 . . ?
Si3 C37 H37 106.9 . . ?
C37 C38 H38A 109.5 . . ?
C37 C38 H38B 109.5 . . ?
H38A C38 H38B 109.5 . . ?
C37 C38 H38C 109.5 . . ?
H38A C38 H38C 109.5 . . ?
H38B C38 H38C 109.5 . . ?
C37 C39 H39A 109.5 . . ?
C37 C39 H39B 109.5 . . ?
H39A C39 H39B 109.5 . . ?
C37 C39 H39C 109.5 . . ?
H39A C39 H39C 109.5 . . ?
H39B C39 H39C 109.5 . . ?
C42 C40 C41 110.12(17) . . ?
C42 C40 Si3 114.83(13) . . ?
C41 C40 Si3 112.92(15) . . ?
C42 C40 H40 106.1 . . ?
C41 C40 H40 106.1 . . ?
Si3 C40 H40 106.1 . . ?
C40 C41 H41A 109.5 . . ?
C40 C41 H41B 109.5 . . ?
H41A C41 H41B 109.5 . . ?
C40 C41 H41C 109.5 . . ?
H41A C41 H41C 109.5 . . ?
H41B C41 H41C 109.5 . . ?
C40 C42 H42A 109.5 . . ?
C40 C42 H42B 109.5 . . ?
H42A C42 H42B 109.5 . . ?
C40 C42 H42C 109.5 . . ?
H42A C42 H42C 109.5 . . ?
H42B C42 H42C 109.5 . . ?

loop_
_geom_bond_atom_site_label_1
_geom_bond_atom_site_label_2
_geom_bond_distance
_geom_bond_site_symmetry_2
_geom_bond_publ_flag
Al1 O1 1.7036(11) . ?
Al1 N4 1.9017(12) . ?
Al1 N5 1.9091(13) . ?
Al1 C1A 1.97(2) . ?
Al1 C1 1.988(5) . ?
C1 N1 1.373(4) . ?
C1 P1 1.720(4) . ?
P1 N3 1.685(4) . ?
N1 N2 1.299(3) . ?
N2 N3 1.367(4) . ?
N3 Si1 1.791(3) . ?
Si1 C33 1.840(4) . ?
Si1 C31 1.840(3) . ?
Si1 C32 1.854(4) . ?
C31 H31A 0.9800 . ?
C31 H31B 0.9800 . ?
C31 H31C 0.9800 . ?
C32 H32A 0.9800 . ?
C32 H32B 0.9800 . ?
C32 H32C 0.9800 . ?
C33 H33A 0.9800 . ?
C33 H33B 0.9800 . ?
C33 H33C 0.9800 . ?
C1A N1A 1.382(15) . ?
C1A P1A 1.731(15) . ?
P1A N3A 1.691(13) . ?
N1A N2A 1.294(15) . ?
N2A N3A 1.347(14) . ?
N3A Si1A 1.801(11) . ?
Si1A C33A 1.821(12) . ?
Si1A C31A 1.826(12) . ?
Si1A C32A 1.856(12) . ?
C31A H31D 0.9800 . ?
C31A H31E 0.9800 . ?
C31A H31F 0.9800 . ?
C32A H32D 0.9800 . ?
C32A H32E 0.9800 . ?
C32A H32F 0.9800 . ?
C33A H33D 0.9800 . ?
C33A H33E 0.9800 . ?
C33A H33F 0.9800 . ?
N4 C2 1.3391(19) . ?
N4 C7 1.4479(18) . ?
N5 C4 1.3364(19) . ?
N5 C19 1.4515(18) . ?
O1 Si3 1.6321(11) . ?
Si3 C37 1.8894(18) . ?
Si3 C40 1.8895(18) . ?
Si3 C34 1.8900(17) . ?
C2 C3 1.401(2) . ?
C2 C5 1.503(2) . ?
C3 C4 1.400(2) . ?
C3 H3 0.9500 . ?
C4 C6 1.510(2) . ?
C5 H5A 0.9800 . ?
C5 H5B 0.9800 . ?
C5 H5C 0.9800 . ?
C6 H6A 0.9800 . ?
C6 H6B 0.9800 . ?
C6 H6C 0.9800 . ?
C7 C8 1.409(2) . ?
C7 C12 1.412(2) . ?
C8 C9 1.396(2) . ?
C8 C13 1.516(2) . ?
C9 C10 1.378(3) . ?
C9 H9 0.9500 . ?
C10 C11 1.382(3) . ?
C10 H10 0.9500 . ?
C11 C12 1.397(2) . ?
C11 H11 0.9500 . ?
C12 C16 1.520(3) . ?
C13 C14 1.532(2) . ?
C13 C15 1.537(2) . ?
C13 H13 1.0000 . ?
C14 H14A 0.9800 . ?
C14 H14B 0.9800 . ?
C14 H14C 0.9800 . ?
C15 H15A 0.9800 . ?
C15 H15B 0.9800 . ?
C15 H15C 0.9800 . ?
C16 C18 1.527(3) . ?
C16 C17 1.529(3) . ?
C16 H16 1.0000 . ?
C17 H17A 0.9800 . ?
C17 H17B 0.9800 . ?
C17 H17C 0.9800 . ?
C18 H18A 0.9800 . ?
C18 H18B 0.9800 . ?
C18 H18C 0.9800 . ?
C19 C20 1.405(2) . ?
C19 C24 1.413(2) . ?
C20 C21 1.398(2) . ?
C20 C25 1.517(2) . ?
C21 C22 1.375(3) . ?
C21 H21 0.9500 . ?
C22 C23 1.375(3) . ?
C22 H22 0.9500 . ?
C23 C24 1.397(2) . ?
C23 H23 0.9500 . ?
C24 C28 1.514(2) . ?
C25 C26 1.531(3) . ?
C25 C27 1.536(3) . ?
C25 H25 1.0000 . ?
C26 H26A 0.9800 . ?
C26 H26B 0.9800 . ?
C26 H26C 0.9800 . ?
C27 H27A 0.9800 . ?
C27 H27B 0.9800 . ?
C27 H27C 0.9800 . ?
C28 C30 1.528(3) . ?
C28 C29 1.535(3) . ?
C28 H28 1.0000 . ?
C30 H30A 0.9800 . ?
C30 H30B 0.9800 . ?
C30 H30C 0.9800 . ?
C29 H29A 0.9800 . ?
C29 H29B 0.9800 . ?
C29 H29C 0.9800 . ?
C34 C35 1.536(2) . ?
C34 C36 1.536(2) . ?
C34 H34 1.0000 . ?
C35 H35A 0.9800 . ?
C35 H35B 0.9800 . ?
C35 H35C 0.9800 . ?
C36 H36A 0.9800 . ?
C36 H36B 0.9800 . ?
C36 H36C 0.9800 . ?
C37 C38 1.523(3) . ?
C37 C39 1.527(3) . ?
C37 H37 1.0000 . ?
C38 H38A 0.9800 . ?
C38 H38B 0.9800 . ?
C38 H38C 0.9800 . ?
C39 H39A 0.9800 . ?
C39 H39B 0.9800 . ?
C39 H39C 0.9800 . ?
C40 C42 1.527(3) . ?
C40 C41 1.535(3) . ?
C40 H40 1.0000 . ?
C41 H41A 0.9800 . ?
C41 H41B 0.9800 . ?
C41 H41C 0.9800 . ?
C42 H42A 0.9800 . ?
C42 H42B 0.9800 . ?
C42 H42C 0.9800 . ?

loop_
_geom_torsion_atom_site_label_1
_geom_torsion_atom_site_label_2
_geom_torsion_atom_site_label_3
_geom_torsion_atom_site_label_4
_geom_torsion
_geom_torsion_site_symmetry_1
_geom_torsion_site_symmetry_2
_geom_torsion_site_symmetry_3
_geom_torsion_site_symmetry_4
_geom_torsion_publ_flag
N1 C1 P1 N3 0.4(3) . . . . ?
Al1 C1 P1 N3 178.2(4) . . . . ?
P1 C1 N1 N2 0.0(4) . . . . ?
Al1 C1 N1 N2 -177.8(4) . . . . ?
C1 N1 N2 N3 -0.5(5) . . . . ?
N1 N2 N3 P1 0.9(5) . . . . ?
N1 N2 N3 Si1 179.9(3) . . . . ?
C1 P1 N3 N2 -0.7(3) . . . . ?
C1 P1 N3 Si1 -179.6(3) . . . . ?
N2 N3 Si1 C33 0.2(4) . . . . ?
P1 N3 Si1 C33 179.0(3) . . . . ?
N2 N3 Si1 C31 -121.3(3) . . . . ?
P1 N3 Si1 C31 57.6(3) . . . . ?
N2 N3 Si1 C32 121.9(3) . . . . ?
P1 N3 Si1 C32 -59.2(4) . . . . ?
N1A C1A P1A N3A -0.8(11) . . . . ?
Al1 C1A P1A N3A 180(2) . . . . ?
P1A C1A N1A N2A -0.6(16) . . . . ?
Al1 C1A N1A N2A 179(2) . . . . ?
C1A N1A N2A N3A 2(2) . . . . ?
N1A N2A N3A P1A -3(2) . . . . ?
N1A N2A N3A Si1A 170.1(16) . . . . ?
C1A P1A N3A N2A 2.0(16) . . . . ?
C1A P1A N3A Si1A -169.2(16) . . . . ?
N2A N3A Si1A C33A -52.7(15) . . . . ?
P1A N3A Si1A C33A 118.5(12) . . . . ?
N2A N3A Si1A C31A -179.9(14) . . . . ?
P1A N3A Si1A C31A -8.7(15) . . . . ?
N2A N3A Si1A C32A 63.9(15) . . . . ?
P1A N3A Si1A C32A -125.0(13) . . . . ?
N4 Al1 O1 Si3 135.50(14) . . . . ?
N5 Al1 O1 Si3 -114.03(14) . . . . ?
C1A Al1 O1 Si3 5.7(9) . . . . ?
C1 Al1 O1 Si3 11.5(2) . . . . ?
Al1 O1 Si3 C37 -84.43(16) . . . . ?
Al1 O1 Si3 C40 153.67(15) . . . . ?
Al1 O1 Si3 C34 35.78(17) . . . . ?
C7 N4 C2 C3 172.55(14) . . . . ?
Al1 N4 C2 C3 -16.39(19) . . . . ?
C7 N4 C2 C5 -6.1(2) . . . . ?
Al1 N4 C2 C5 164.98(12) . . . . ?
N4 C2 C3 C4 -12.3(3) . . . . ?
C5 C2 C3 C4 166.41(16) . . . . ?
C19 N5 C4 C3 -175.21(14) . . . . ?
Al1 N5 C4 C3 15.03(19) . . . . ?
C19 N5 C4 C6 3.7(2) . . . . ?
Al1 N5 C4 C6 -166.03(12) . . . . ?
C2 C3 C4 N5 13.0(3) . . . . ?
C2 C3 C4 C6 -165.99(16) . . . . ?
C2 N4 C7 C8 81.29(18) . . . . ?
Al1 N4 C7 C8 -89.45(15) . . . . ?
C2 N4 C7 C12 -100.67(17) . . . . ?
Al1 N4 C7 C12 88.59(15) . . . . ?
C12 C7 C8 C9 -2.4(2) . . . . ?
N4 C7 C8 C9 175.54(14) . . . . ?
C12 C7 C8 C13 175.28(14) . . . . ?
N4 C7 C8 C13 -6.7(2) . . . . ?
C7 C8 C9 C10 1.9(2) . . . . ?
C13 C8 C9 C10 -175.94(15) . . . . ?
C8 C9 C10 C11 -0.1(3) . . . . ?
C9 C10 C11 C12 -1.3(3) . . . . ?
C10 C11 C12 C7 0.8(3) . . . . ?
C10 C11 C12 C16 179.34(17) . . . . ?
C8 C7 C12 C11 1.1(2) . . . . ?
N4 C7 C12 C11 -176.89(14) . . . . ?
C8 C7 C12 C16 -177.43(15) . . . . ?
N4 C7 C12 C16 4.5(2) . . . . ?
C9 C8 C13 C14 -68.25(19) . . . . ?
C7 C8 C13 C14 114.05(17) . . . . ?
C9 C8 C13 C15 54.7(2) . . . . ?
C7 C8 C13 C15 -123.04(17) . . . . ?
C11 C12 C16 C18 -103.62(19) . . . . ?
C7 C12 C16 C18 74.9(2) . . . . ?
C11 C12 C16 C17 19.5(2) . . . . ?
C7 C12 C16 C17 -162.02(16) . . . . ?
C4 N5 C19 C20 -79.21(19) . . . . ?
Al1 N5 C19 C20 90.11(16) . . . . ?
C4 N5 C19 C24 102.48(17) . . . . ?
Al1 N5 C19 C24 -88.19(16) . . . . ?
C24 C19 C20 C21 1.8(2) . . . . ?
N5 C19 C20 C21 -176.47(15) . . . . ?
C24 C19 C20 C25 -178.36(15) . . . . ?
N5 C19 C20 C25 3.4(2) . . . . ?
C19 C20 C21 C22 -0.4(3) . . . . ?
C25 C20 C21 C22 179.69(18) . . . . ?
C20 C21 C22 C23 -0.8(3) . . . . ?
C21 C22 C23 C24 0.7(3) . . . . ?
C22 C23 C24 C19 0.6(3) . . . . ?
C22 C23 C24 C28 -177.74(19) . . . . ?
C20 C19 C24 C23 -1.9(2) . . . . ?
N5 C19 C24 C23 176.44(15) . . . . ?
C20 C19 C24 C28 176.48(16) . . . . ?
N5 C19 C24 C28 -5.2(2) . . . . ?
C21 C20 C25 C26 65.4(2) . . . . ?
C19 C20 C25 C26 -114.44(18) . . . . ?
C21 C20 C25 C27 -57.6(2) . . . . ?
C19 C20 C25 C27 122.57(18) . . . . ?
C23 C24 C28 C30 101.1(2) . . . . ?
C19 C24 C28 C30 -77.1(2) . . . . ?
C23 C24 C28 C29 -22.2(3) . . . . ?
C19 C24 C28 C29 159.47(17) . . . . ?
O1 Si3 C34 C35 -159.73(14) . . . . ?
C37 Si3 C34 C35 -39.00(17) . . . . ?
C40 Si3 C34 C35 82.77(16) . . . . ?
O1 Si3 C34 C36 73.23(13) . . . . ?
C37 Si3 C34 C36 -166.04(12) . . . . ?
C40 Si3 C34 C36 -44.27(15) . . . . ?
O1 Si3 C37 C38 57.31(16) . . . . ?
C40 Si3 C37 C38 177.68(15) . . . . ?
C34 Si3 C37 C38 -61.75(16) . . . . ?
O1 Si3 C37 C39 -67.73(16) . . . . ?
C40 Si3 C37 C39 52.64(17) . . . . ?
C34 Si3 C37 C39 173.21(15) . . . . ?
O1 Si3 C40 C42 47.13(17) . . . . ?
C37 Si3 C40 C42 -74.59(17) . . . . ?
C34 Si3 C40 C42 164.34(15) . . . . ?
O1 Si3 C40 C41 174.51(15) . . . . ?
C37 Si3 C40 C41 52.79(18) . . . . ?
C34 Si3 C40 C41 -68.28(18) . . . . ?

loop_
_smtbx_masks_void_nr
_smtbx_masks_void_average_x
_smtbx_masks_void_average_y
_smtbx_masks_void_average_z
_smtbx_masks_void_volume
_smtbx_masks_void_count_electrons
_smtbx_masks_void_content
1 0.000 0.000 0.000 485.3 101.8 '2 hexane'
2 0.000 0.500 0.500 485.3 101.8 '2 hexane'
